data_4020944
loop_
_publ_author_name
'Daniel B. Werz'
'Rolf Gleiter'
'Frank Rominger'

_publ_section_title
;
 Cyclic Tetra- and Hexaynes Containing 1,4-Donor-Substituted
 Butadiyne Units: Synthesis and Supramolecular Organization
;
_journal_name_full 'Journal of Organic Chemistry'
_journal_page_first 2945
_journal_page_last 2952
_journal_paper_doi 10.1021/jo035882+
_journal_volume 69
_journal_year 2004
_chemical_formula_sum 'C27 H30 Se6'
_chemical_formula_weight 828.27
_space_group_IT_number 148
_symmetry_cell_setting rhombohedral
_symmetry_space_group_name_Hall '-R 3'
_symmetry_space_group_name_H-M 'R -3 :H'
_cell_angle_alpha 90.0
_cell_angle_beta 90.0
_cell_angle_gamma 120.0
_cell_formula_units_Z 6
_cell_length_a 23.907(2)
_cell_length_b 23.907(2)
_cell_length_c 10.123(1)
_cell_measurement_temperature 100(2)
_cell_volume 5010.6(9)
_diffrn_ambient_temperature 100(2)
_exptl_crystal_density_diffrn 1.647
_cod_depositor_comments
;
The following automatic conversions were performed:
'_symmetry_cell_setting' value 'Rhombohedral' changed to 'rhombohedral'
according to '/home/saulius/struct/CIF-dictionaries/cif_core.dic'
dictionary named 'cif_core.dic' version 2.4.1 from 2010-06-29.

Automatic conversion script
Id: cif_fix_enum 1527 2010-12-29 10:47:43Z saulius 
;
_cod_original_sg_symbol_H-M 'R -3'
_cod_database_code 4020944

loop_
_symmetry_equiv_pos_as_xyz
'x, y, z'
'-y, x-y, z'
'-x+y, -x, z'
'x+2/3, y+1/3, z+1/3'
'-y+2/3, x-y+1/3, z+1/3'
'-x+y+2/3, -x+1/3, z+1/3'
'x+1/3, y+2/3, z+2/3'
'-y+1/3, x-y+2/3, z+2/3'
'-x+y+1/3, -x+2/3, z+2/3'
'-x, -y, -z'
'y, -x+y, -z'
'x-y, x, -z'
'-x+2/3, -y+1/3, -z+1/3'
'y+2/3, -x+y+1/3, -z+1/3'
'x-y+2/3, x+1/3, -z+1/3'
'-x+1/3, -y+2/3, -z+2/3'
'y+1/3, -x+y+2/3, -z+2/3'
'x-y+1/3, x+2/3, -z+2/3'

loop_
_atom_site_label
_atom_site_type_symbol
_atom_site_fract_x
_atom_site_fract_y
_atom_site_fract_z
_atom_site_U_iso_or_equiv
_atom_site_adp_type
_atom_site_occupancy
_atom_site_symmetry_multiplicity
_atom_site_calc_flag
_atom_site_refinement_flags
_atom_site_disorder_assembly
_atom_site_disorder_group
Se1 Se 0.94880(5) 0.59755(5) 0.77766(11) 0.0246(4) Uani 1 1 d . . .
Se2 Se 0.87659(5) 0.30934(5) 0.32962(10) 0.0282(4) Uani 1 1 d . . .
C1 C 0.8992(5) 0.5064(5) 0.8355(10) 0.027(3) Uani 1 1 d . . .
H1A H 0.9287 0.4957 0.8835 0.032 Uiso 1 1 calc R . .
H1B H 0.8655 0.5019 0.8987 0.032 Uiso 1 1 calc R . .
C2 C 0.8672(5) 0.4582(5) 0.7266(10) 0.023(3) Uani 1 1 d . . .
H2A H 0.8442 0.4735 0.6686 0.028 Uiso 1 1 calc R . .
H2B H 0.8344 0.4167 0.7660 0.028 Uiso 1 1 calc R . .
C3 C 0.9133(5) 0.4458(5) 0.6407(10) 0.024(3) Uani 1 1 d . . .
H3A H 0.9453 0.4867 0.5978 0.029 Uiso 1 1 calc R . .
H3B H 0.9372 0.4313 0.6980 0.029 Uiso 1 1 calc R . .
C4 C 0.8773(5) 0.3954(5) 0.5359(10) 0.021(3) Uani 1 1 d . . .
H4A H 0.8572 0.4119 0.4730 0.025 Uiso 1 1 calc R . .
H4B H 0.8423 0.3560 0.5779 0.025 Uiso 1 1 calc R . .
C5 C 0.9217(5) 0.3785(5) 0.4615(11) 0.029(3) Uani 1 1 d . . .
H5A H 0.9436 0.3647 0.5257 0.035 Uiso 1 1 calc R . .
H5B H 0.9552 0.4176 0.4162 0.035 Uiso 1 1 calc R . .
C6 C 0.8251(5) 0.2441(5) 0.4427(12) 0.025(3) Uani 1 1 d . . .
C7 C 0.7904(5) 0.2025(5) 0.5159(11) 0.021(3) Uani 1 1 d . . .
C8 C 0.7475(5) 0.1534(5) 0.5997(11) 0.020(3) Uani 1 1 d . . .
C9 C 0.7100(5) 0.1130(6) 0.6717(11) 0.024(3) Uani 1 1 d . . .

loop_
_atom_site_aniso_label
_atom_site_aniso_U_11
_atom_site_aniso_U_22
_atom_site_aniso_U_33
_atom_site_aniso_U_23
_atom_site_aniso_U_13
_atom_site_aniso_U_12
Se1 0.0236(7) 0.0288(8) 0.0246(7) -0.0053(5) -0.0053(5) 0.0154(6)
Se2 0.0312(8) 0.0217(7) 0.0208(7) 0.0008(5) 0.0041(5) 0.0050(6)
C1 0.044(8) 0.039(7) 0.012(6) 0.001(6) 0.003(6) 0.032(7)
C2 0.023(7) 0.020(7) 0.030(7) 0.015(6) 0.017(6) 0.013(6)
C3 0.027(7) 0.016(6) 0.024(6) 0.002(5) -0.001(5) 0.008(6)
C4 0.019(6) 0.008(6) 0.028(6) 0.005(5) 0.000(5) 0.001(5)
C5 0.025(7) 0.024(7) 0.036(7) -0.005(6) -0.002(6) 0.012(6)
C6 0.027(7) 0.004(6) 0.037(8) -0.012(6) -0.013(6) 0.002(6)
C7 0.016(7) 0.013(7) 0.026(7) -0.011(6) -0.005(6) 0.000(6)
C8 0.012(6) 0.022(7) 0.023(7) -0.006(6) -0.003(6) 0.005(6)
C9 0.015(7) 0.037(8) 0.025(7) -0.008(6) -0.005(6) 0.017(6)

loop_
_geom_bond_atom_site_label_1
_geom_bond_atom_site_label_2
_geom_bond_distance
_geom_bond_site_symmetry_2
_geom_bond_publ_flag
Se1 C9 1.821(13) 2_655 ?
Se1 C1 1.979(11) . ?
Se2 C6 1.828(13) . ?
Se2 C5 1.973(10) . ?
C1 C2 1.499(14) . ?
C1 H1A 0.9900 . ?
C1 H1B 0.9900 . ?
C2 C3 1.545(14) . ?
C2 H2A 0.9900 . ?
C2 H2B 0.9900 . ?
C3 C4 1.511(14) . ?
C3 H3A 0.9900 . ?
C3 H3B 0.9900 . ?
C4 C5 1.512(14) . ?
C4 H4A 0.9900 . ?
C4 H4B 0.9900 . ?
C5 H5A 0.9900 . ?
C5 H5B 0.9900 . ?
C6 C7 1.183(15) . ?
C7 C8 1.395(17) . ?
C8 C9 1.184(15) . ?
C9 Se1 1.821(13) 3_665 ?
